data_4304312
loop_
_publ_author_name
'Jennifer L. Hess'
'Harold L. Conder'
'Kayla N. Green'
'Marcetta Y. Darensbourg'

_publ_section_title
;
Electronic Effects of (N2S2)M(NO) Complexes (M = Fe, Co) as
Metallodithiolate Ligands
;
_journal_name_full 'Inorganic Chemistry'
_journal_page_first 2056
_journal_page_last 2063
_journal_paper_doi 10.1021/ic7017874
_journal_volume 47
_journal_year 2008
_chemical_formula_sum 'C13 H18 Co N3 O5 S2 W'
_chemical_formula_weight 603.20
_chemical_name_common '[(bme-dach)Co(NO)]W(CO)4'
_chemical_name_systematic
;                                                                              
 ?                                                                             
;
_space_group_IT_number 14
_symmetry_cell_setting monoclinic
_symmetry_space_group_name_Hall '-P 2yn'
_symmetry_space_group_name_H-M 'P 1 21/n 1'
_atom_sites_solution_hydrogens geom
_atom_sites_solution_primary direct
_atom_sites_solution_secondary difmap
_audit_creation_method SHELXL-97
_cell_angle_alpha 90.00
_cell_angle_beta 105.091(8)
_cell_angle_gamma 90.00
_cell_formula_units_Z 4
_cell_length_a 7.656(3)
_cell_length_b 17.397(6)
_cell_length_c 14.081(5)
_cell_measurement_reflns_used 668
_cell_measurement_temperature 110(2)
_cell_measurement_theta_max 20.86
_cell_measurement_theta_min 2.78
_cell_volume 1810.8(11)
_computing_cell_refinement 'Bruker SMART'
_computing_data_collection 'Bruker SMART'
_computing_data_reduction 'Bruker SAINT'
_computing_molecular_graphics 'Bruker SHELXTL'
_computing_publication_material 'Bruker SHELXTL'
_computing_structure_refinement 'SHELXL-97 (Sheldrick, 1997)'
_computing_structure_solution 'SHELXS-97 (Sheldrick, 1990)'
_diffrn_ambient_temperature 110(2)
_diffrn_measured_fraction_theta_full 0.968
_diffrn_measured_fraction_theta_max 0.968
_diffrn_measurement_device_type 'CCD area detector'
_diffrn_measurement_method 'phi and omega scans'
_diffrn_radiation_monochromator graphite
_diffrn_radiation_source 'fine-focus sealed tube'
_diffrn_radiation_type MoK\a
_diffrn_radiation_wavelength 0.71073
_diffrn_reflns_av_R_equivalents 0.2051
_diffrn_reflns_av_sigmaI/netI 0.3005
_diffrn_reflns_limit_h_max 9
_diffrn_reflns_limit_h_min -9
_diffrn_reflns_limit_k_max 15
_diffrn_reflns_limit_k_min -20
_diffrn_reflns_limit_l_max 14
_diffrn_reflns_limit_l_min -16
_diffrn_reflns_number 8949
_diffrn_reflns_theta_full 25.00
_diffrn_reflns_theta_max 25.00
_diffrn_reflns_theta_min 1.90
_exptl_absorpt_coefficient_mu 7.523
_exptl_absorpt_correction_T_max 0.4916
_exptl_absorpt_correction_T_min 0.2112
_exptl_absorpt_correction_type multi-scan
_exptl_absorpt_process_details sadabs
_exptl_crystal_colour 'colorless '
_exptl_crystal_density_diffrn 2.213
_exptl_crystal_density_method 'not measured'
_exptl_crystal_description 'needle     '
_exptl_crystal_F_000 1160
_exptl_crystal_size_max 0.30
_exptl_crystal_size_mid 0.12
_exptl_crystal_size_min 0.11
_refine_diff_density_max 1.387
_refine_diff_density_min -1.994
_refine_diff_density_rms 0.269
_refine_ls_extinction_method none
_refine_ls_goodness_of_fit_ref 1.094
_refine_ls_hydrogen_treatment constr
_refine_ls_matrix_type full
_refine_ls_number_parameters 202
_refine_ls_number_reflns 3092
_refine_ls_number_restraints 66
_refine_ls_restrained_S_all 1.082
_refine_ls_R_factor_all 0.1509
_refine_ls_R_factor_gt 0.0666
_refine_ls_shift/su_max 0.001
_refine_ls_shift/su_mean 0.000
_refine_ls_structure_factor_coef Fsqd
_refine_ls_weighting_details
; calc                                                                         
 [0.00000+1.00000exp(4.00(sin\q/\l)^2^)]/                                      
   [\s^2^(Fo^2^)+0.0000+0.0000*P+(0.0200P)^2^+0.0000sin\q/\l]                  
 where P = 0.33333Fo^2^ + 0.66667Fc^2^                                         
;
_refine_ls_weighting_scheme calc
_refine_ls_wR_factor_gt 0.1334
_refine_ls_wR_factor_ref 0.1639
_reflns_number_gt 1397
_reflns_number_total 3092
_reflns_threshold_expression >2sigma(I)
_cod_data_source_file ic7017874-file003_2.cif
_cod_data_source_block (bme-dach)Co(NO)]W(CO)4
_cod_depositor_comments
;
The following automatic conversions were performed:
'_symmetry_cell_setting' value 'Monoclinic' changed to 'monoclinic'
according to '/home/saulius/struct/CIF-dictionaries/cif_core.dic'
dictionary named 'cif_core.dic' version 2.4.1 from 2010-06-29.

Automatic conversion script
Id: cif_fix_enum 1527 2010-12-29 10:47:43Z saulius 
;
_cod_original_cell_volume 1810.9(11)
_cod_database_code 4304312

loop_
_symmetry_equiv_pos_as_xyz
'x, y, z'
'-x+1/2, y+1/2, -z+1/2'
'-x, -y, -z'
'x-1/2, -y-1/2, z-1/2'

loop_
_atom_site_label
_atom_site_type_symbol
_atom_site_fract_x
_atom_site_fract_y
_atom_site_fract_z
_atom_site_U_iso_or_equiv
_atom_site_adp_type
_atom_site_occupancy
_atom_site_symmetry_multiplicity
_atom_site_calc_flag
_atom_site_refinement_flags
_atom_site_disorder_assembly
_atom_site_disorder_group
W1 W 1.13304(10) 0.13518(5) 0.82571(6) 0.0264(3) Uani 1 1 d . . .
Co1 Co 1.0530(3) 0.32068(15) 0.87544(17) 0.0211(6) Uani 1 1 d . . .
S1 S 1.1249(6) 0.2191(3) 0.9743(3) 0.0240(11) Uani 1 1 d . . .
S2 S 1.2129(6) 0.2733(3) 0.7783(3) 0.0294(12) Uani 1 1 d . . .
O1 O 1.1718(16) 0.0414(9) 0.6445(9) 0.038(3) Uani 1 1 d . . .
O2 O 1.0593(19) -0.0266(9) 0.9029(11) 0.048(3) Uani 1 1 d . . .
O3 O 1.5447(19) 0.0917(11) 0.9195(11) 0.058(4) Uani 1 1 d . . .
O4 O 0.7181(18) 0.1500(7) 0.7158(9) 0.035(3) Uani 1 1 d . . .
O5 O 1.3638(15) 0.3768(8) 0.9814(9) 0.039(4) Uani 1 1 d . . .
N1 N 0.8370(18) 0.3400(9) 0.9284(10) 0.0277(18) Uani 1 1 d U . .
N2 N 0.9125(18) 0.3856(9) 0.7660(10) 0.0268(18) Uani 1 1 d U . .
N3 N 1.2066(17) 0.3912(9) 0.9415(10) 0.023(4) Uani 1 1 d . . .
C1 C 1.154(2) 0.0765(14) 0.7064(14) 0.038(3) Uani 1 1 d . . .
C2 C 1.078(3) 0.0323(14) 0.8782(17) 0.048(3) Uani 1 1 d . . .
C3 C 1.402(3) 0.1157(16) 0.8865(17) 0.058(4) Uani 1 1 d . . .
C4 C 0.863(3) 0.1453(12) 0.7608(14) 0.035(3) Uani 1 1 d . . .
C5 C 0.899(2) 0.2125(11) 1.0069(13) 0.029(3) Uani 1 1 d U . .
H5A H 0.8113 0.1831 0.9557 0.035 Uiso 1 1 calc R . .
H5B H 0.9148 0.1858 1.0706 0.035 Uiso 1 1 calc R . .
C6 C 0.834(2) 0.2897(11) 1.0130(13) 0.029(2) Uani 1 1 d U . .
H6A H 0.9085 0.3139 1.0738 0.034 Uiso 1 1 calc R . .
H6B H 0.7083 0.2868 1.0191 0.034 Uiso 1 1 calc R . .
C7 C 0.680(2) 0.3133(12) 0.8357(12) 0.027(2) Uani 1 1 d U . .
H7A H 0.6683 0.2566 0.8344 0.033 Uiso 1 1 calc R . .
H7B H 0.5628 0.3360 0.8386 0.033 Uiso 1 1 calc R . .
C8 C 0.735(2) 0.3428(11) 0.7409(13) 0.028(2) Uani 1 1 d U . .
H8A H 0.7442 0.2982 0.6987 0.034 Uiso 1 1 calc R . .
H8B H 0.6388 0.3771 0.7028 0.034 Uiso 1 1 calc R . .
C9 C 0.811(2) 0.4207(11) 0.9474(13) 0.029(2) Uani 1 1 d U . .
H9A H 0.9235 0.4395 0.9936 0.034 Uiso 1 1 calc R . .
H9B H 0.7141 0.4239 0.9821 0.034 Uiso 1 1 calc R . .
C10 C 0.762(2) 0.4775(12) 0.8591(12) 0.029(2) Uani 1 1 d U . .
H10A H 0.6352 0.4693 0.8210 0.035 Uiso 1 1 calc R . .
H10B H 0.7741 0.5311 0.8836 0.035 Uiso 1 1 calc R . .
C11 C 0.889(2) 0.4641(11) 0.7935(13) 0.028(2) Uani 1 1 d U . .
H11A H 0.8431 0.4943 0.7325 0.034 Uiso 1 1 calc R . .
H11B H 1.0089 0.4850 0.8275 0.034 Uiso 1 1 calc R . .
C12 C 0.990(2) 0.3862(11) 0.6795(12) 0.027(2) Uani 1 1 d U . .
H12A H 1.0916 0.4231 0.6916 0.032 Uiso 1 1 calc R . .
H12B H 0.8963 0.4040 0.6210 0.032 Uiso 1 1 calc R . .
C13 C 1.058(2) 0.3063(11) 0.6581(13) 0.027(2) Uani 1 1 d U . .
H13A H 1.1244 0.3098 0.6066 0.033 Uiso 1 1 calc R . .
H13B H 0.9555 0.2703 0.6358 0.033 Uiso 1 1 calc R . .

loop_
_atom_site_aniso_label
_atom_site_aniso_U_11
_atom_site_aniso_U_22
_atom_site_aniso_U_33
_atom_site_aniso_U_23
_atom_site_aniso_U_13
_atom_site_aniso_U_12
W1 0.0192(4) 0.0324(4) 0.0226(4) -0.0018(5) -0.0036(3) 0.0002(4)
Co1 0.0137(11) 0.0296(15) 0.0153(13) -0.0008(11) -0.0044(10) -0.0008(11)
S1 0.019(2) 0.030(3) 0.019(2) 0.004(2) -0.0031(18) 0.000(2)
S2 0.016(2) 0.046(3) 0.023(3) -0.002(2) -0.0004(19) -0.003(2)
O1 0.027(5) 0.063(10) 0.015(7) -0.005(6) -0.011(5) 0.014(6)
O2 0.046(7) 0.046(9) 0.045(8) 0.009(7) -0.001(6) -0.019(7)
O3 0.036(7) 0.092(11) 0.044(8) 0.004(8) 0.005(6) 0.015(8)
O4 0.047(6) 0.027(6) 0.026(6) -0.016(5) -0.001(5) 0.000(6)
O5 0.019(6) 0.056(10) 0.036(8) -0.022(7) -0.005(6) 0.005(7)
N1 0.019(3) 0.044(4) 0.015(3) -0.002(3) -0.005(3) -0.005(3)
N2 0.019(3) 0.042(4) 0.015(3) -0.001(3) -0.003(3) 0.000(3)
N3 0.016(7) 0.033(9) 0.013(7) 0.006(6) -0.006(6) -0.012(6)
C1 0.027(5) 0.063(10) 0.015(7) -0.005(6) -0.011(5) 0.014(6)
C2 0.046(7) 0.046(9) 0.045(8) 0.009(7) -0.001(6) -0.019(7)
C3 0.036(7) 0.092(11) 0.044(8) 0.004(8) 0.005(6) 0.015(8)
C4 0.047(6) 0.027(6) 0.026(6) -0.016(5) -0.001(5) 0.000(6)
C5 0.020(4) 0.044(5) 0.017(5) -0.003(5) -0.008(4) -0.005(4)
C6 0.020(4) 0.044(5) 0.016(4) -0.003(4) -0.005(3) -0.005(4)
C7 0.019(3) 0.043(4) 0.015(4) -0.001(3) -0.004(3) -0.003(3)
C8 0.020(3) 0.043(4) 0.016(4) -0.001(3) -0.005(3) -0.002(3)
C9 0.020(3) 0.044(4) 0.017(4) -0.001(4) -0.005(3) -0.004(3)
C10 0.021(3) 0.044(5) 0.018(4) -0.001(4) -0.005(3) -0.002(4)
C11 0.021(3) 0.043(4) 0.017(4) -0.001(4) -0.004(3) -0.001(3)
C12 0.020(4) 0.041(5) 0.016(4) 0.000(4) -0.002(3) 0.000(4)
C13 0.020(4) 0.041(5) 0.017(5) -0.001(4) -0.002(4) 0.001(4)

loop_
_atom_type_symbol
_atom_type_description
_atom_type_scat_dispersion_real
_atom_type_scat_dispersion_imag
_atom_type_scat_source
C C 0.0033 0.0016 'International Tables Vol C Tables 4.2.6.8 and 6.1.1.4'
H H 0.0000 0.0000 'International Tables Vol C Tables 4.2.6.8 and 6.1.1.4'
N N 0.0061 0.0033 'International Tables Vol C Tables 4.2.6.8 and 6.1.1.4'
O O 0.0106 0.0060 'International Tables Vol C Tables 4.2.6.8 and 6.1.1.4'
S S 0.1246 0.1234 'International Tables Vol C Tables 4.2.6.8 and 6.1.1.4'
Co Co 0.3494 0.9721 'International Tables Vol C Tables 4.2.6.8 and 6.1.1.4'
W W -0.8490 6.8722 'International Tables Vol C Tables 4.2.6.8 and 6.1.1.4'

loop_
_geom_angle_atom_site_label_1
_geom_angle_atom_site_label_2
_geom_angle_atom_site_label_3
_geom_angle
_geom_angle_site_symmetry_1
_geom_angle_site_symmetry_3
_geom_angle_publ_flag
C1 W1 C2 85.8(9) . . ?
C1 W1 C4 87.9(7) . . ?
C2 W1 C4 87.6(9) . . ?
C1 W1 C3 88.5(8) . . ?
C2 W1 C3 89.0(10) . . ?
C4 W1 C3 175.2(10) . . ?
C1 W1 S1 174.9(7) . . ?
C2 W1 S1 98.8(7) . . ?
C4 W1 S1 94.5(5) . . ?
C3 W1 S1 89.4(7) . . ?
C1 W1 S2 100.3(7) . . ?
C2 W1 S2 173.6(7) . . ?
C4 W1 S2 94.8(6) . . ?
C3 W1 S2 89.0(8) . . ?
S1 W1 S2 75.05(15) . . ?
N3 Co1 N2 99.5(6) . . ?
N3 Co1 N1 100.7(6) . . ?
N2 Co1 N1 82.0(6) . . ?
N3 Co1 S2 100.5(5) . . ?
N2 Co1 S2 90.4(4) . . ?
N1 Co1 S2 158.4(4) . . ?
N3 Co1 S1 101.4(5) . . ?
N2 Co1 S1 158.7(5) . . ?
N1 Co1 S1 89.6(5) . . ?
S2 Co1 S1 90.3(2) . . ?
C5 S1 Co1 96.1(6) . . ?
C5 S1 W1 112.3(6) . . ?
Co1 S1 W1 89.77(17) . . ?
C13 S2 Co1 97.0(6) . . ?
C13 S2 W1 112.1(6) . . ?
Co1 S2 W1 88.88(17) . . ?
C9 N1 C6 113.0(14) . . ?
C9 N1 C7 108.7(13) . . ?
C6 N1 C7 108.7(13) . . ?
C9 N1 Co1 113.3(11) . . ?
C6 N1 Co1 112.7(11) . . ?
C7 N1 Co1 99.5(10) . . ?
C11 N2 C12 108.6(15) . . ?
C11 N2 C8 111.1(13) . . ?
C12 N2 C8 109.8(13) . . ?
C11 N2 Co1 114.2(10) . . ?
C12 N2 Co1 112.9(11) . . ?
C8 N2 Co1 100.0(10) . . ?
O5 N3 Co1 122.6(13) . . ?
O1 C1 W1 176.0(18) . . ?
O2 C2 W1 174(2) . . ?
O3 C3 W1 168(2) . . ?
O4 C4 W1 172.8(16) . . ?
C6 C5 S1 108.0(13) . . ?
C5 C6 N1 115.0(15) . . ?
C8 C7 N1 106.6(13) . . ?
N2 C8 C7 112.5(13) . . ?
N1 C9 C10 118.9(15) . . ?
C11 C10 C9 109.2(15) . . ?
N2 C11 C10 117.0(16) . . ?
N2 C12 C13 112.4(15) . . ?
C12 C13 S2 105.4(12) . . ?

loop_
_geom_bond_atom_site_label_1
_geom_bond_atom_site_label_2
_geom_bond_distance
_geom_bond_site_symmetry_2
_geom_bond_publ_flag
W1 C1 2.01(2) . ?
W1 C2 2.02(2) . ?
W1 C4 2.04(2) . ?
W1 C3 2.04(2) . ?
W1 S1 2.566(5) . ?
W1 S2 2.609(5) . ?
Co1 N3 1.785(14) . ?
Co1 N2 1.986(14) . ?
Co1 N1 2.011(15) . ?
Co1 S2 2.218(5) . ?
Co1 S1 2.229(5) . ?
S1 C5 1.903(18) . ?
S2 C13 1.886(18) . ?
O1 C1 1.10(2) . ?
O2 C2 1.10(2) . ?
O3 C3 1.15(2) . ?
O4 C4 1.13(2) . ?
O5 N3 1.215(17) . ?
N1 C9 1.45(2) . ?
N1 C6 1.48(2) . ?
N1 C7 1.60(2) . ?
N2 C11 1.44(2) . ?
N2 C12 1.49(2) . ?
N2 C8 1.51(2) . ?
C5 C6 1.44(3) . ?
C7 C8 1.59(2) . ?
C9 C10 1.56(2) . ?
C10 C11 1.52(2) . ?
C12 C13 1.54(3) . ?

loop_
_geom_torsion_atom_site_label_1
_geom_torsion_atom_site_label_2
_geom_torsion_atom_site_label_3
_geom_torsion_atom_site_label_4
_geom_torsion
_geom_torsion_site_symmetry_1
_geom_torsion_site_symmetry_2
_geom_torsion_site_symmetry_3
_geom_torsion_site_symmetry_4
_geom_torsion_publ_flag
N3 Co1 S1 C5 114.9(7) . . . . ?
N2 Co1 S1 C5 -52.5(14) . . . . ?
N1 Co1 S1 C5 14.1(7) . . . . ?
S2 Co1 S1 C5 -144.3(6) . . . . ?
N3 Co1 S1 W1 -132.7(5) . . . . ?
N2 Co1 S1 W1 59.8(13) . . . . ?
N1 Co1 S1 W1 126.5(4) . . . . ?
S2 Co1 S1 W1 -31.90(17) . . . . ?
C1 W1 S1 C5 148(6) . . . . ?
C2 W1 S1 C5 -57.8(9) . . . . ?
C4 W1 S1 C5 30.5(9) . . . . ?
C3 W1 S1 C5 -146.7(10) . . . . ?
S2 W1 S1 C5 124.2(7) . . . . ?
C1 W1 S1 Co1 52(6) . . . . ?
C2 W1 S1 Co1 -154.3(6) . . . . ?
C4 W1 S1 Co1 -66.0(6) . . . . ?
C3 W1 S1 Co1 116.8(8) . . . . ?
S2 W1 S1 Co1 27.71(15) . . . . ?
N3 Co1 S2 C13 -115.0(8) . . . . ?
N2 Co1 S2 C13 -15.3(7) . . . . ?
N1 Co1 S2 C13 53.7(14) . . . . ?
S1 Co1 S2 C13 143.4(7) . . . . ?
N3 Co1 S2 W1 133.0(5) . . . . ?
N2 Co1 S2 W1 -127.4(4) . . . . ?
N1 Co1 S2 W1 -58.4(13) . . . . ?
S1 Co1 S2 W1 31.31(16) . . . . ?
C1 W1 S2 C13 57.2(8) . . . . ?
C2 W1 S2 C13 -143(6) . . . . ?
C4 W1 S2 C13 -31.5(8) . . . . ?
C3 W1 S2 C13 145.5(9) . . . . ?
S1 W1 S2 C13 -124.9(7) . . . . ?
C1 W1 S2 Co1 154.3(5) . . . . ?
C2 W1 S2 Co1 -46(6) . . . . ?
C4 W1 S2 Co1 65.6(5) . . . . ?
C3 W1 S2 Co1 -117.5(7) . . . . ?
S1 W1 S2 Co1 -27.86(15) . . . . ?
N3 Co1 N1 C9 36.0(12) . . . . ?
N2 Co1 N1 C9 -62.2(11) . . . . ?
S2 Co1 N1 C9 -132.7(12) . . . . ?
S1 Co1 N1 C9 137.5(10) . . . . ?
N3 Co1 N1 C6 -93.8(12) . . . . ?
N2 Co1 N1 C6 168.0(12) . . . . ?
S2 Co1 N1 C6 97.5(15) . . . . ?
S1 Co1 N1 C6 7.7(11) . . . . ?
N3 Co1 N1 C7 151.2(10) . . . . ?
N2 Co1 N1 C7 53.0(11) . . . . ?
S2 Co1 N1 C7 -17(2) . . . . ?
S1 Co1 N1 C7 -107.3(10) . . . . ?
N3 Co1 N2 C11 -34.1(13) . . . . ?
N1 Co1 N2 C11 65.5(12) . . . . ?
S2 Co1 N2 C11 -134.9(11) . . . . ?
S1 Co1 N2 C11 133.4(12) . . . . ?
N3 Co1 N2 C12 90.6(12) . . . . ?
N1 Co1 N2 C12 -169.8(13) . . . . ?
S2 Co1 N2 C12 -10.1(11) . . . . ?
S1 Co1 N2 C12 -101.9(15) . . . . ?
N3 Co1 N2 C8 -152.8(10) . . . . ?
N1 Co1 N2 C8 -53.2(10) . . . . ?
S2 Co1 N2 C8 106.5(10) . . . . ?
S1 Co1 N2 C8 14.7(19) . . . . ?
N2 Co1 N3 O5 -142.5(13) . . . . ?
N1 Co1 N3 O5 133.9(13) . . . . ?
S2 Co1 N3 O5 -50.3(13) . . . . ?
S1 Co1 N3 O5 42.1(13) . . . . ?
C2 W1 C1 O1 -46(27) . . . . ?
C4 W1 C1 O1 -134(27) . . . . ?
C3 W1 C1 O1 43(27) . . . . ?
S1 W1 C1 O1 108(28) . . . . ?
S2 W1 C1 O1 132(27) . . . . ?
C1 W1 C2 O2 36(18) . . . . ?
C4 W1 C2 O2 124(18) . . . . ?
C3 W1 C2 O2 -52(18) . . . . ?
S1 W1 C2 O2 -141(18) . . . . ?
S2 W1 C2 O2 -124(16) . . . . ?
C1 W1 C3 O3 -62(9) . . . . ?
C2 W1 C3 O3 24(9) . . . . ?
C4 W1 C3 O3 -22(18) . . . . ?
S1 W1 C3 O3 122(9) . . . . ?
S2 W1 C3 O3 -163(9) . . . . ?
C1 W1 C4 O4 -24(15) . . . . ?
C2 W1 C4 O4 -110(15) . . . . ?
C3 W1 C4 O4 -65(21) . . . . ?
S1 W1 C4 O4 151(14) . . . . ?
S2 W1 C4 O4 76(15) . . . . ?
Co1 S1 C5 C6 -35.9(12) . . . . ?
W1 S1 C5 C6 -128.2(11) . . . . ?
S1 C5 C6 N1 49.1(17) . . . . ?
C9 N1 C6 C5 -166.6(15) . . . . ?
C7 N1 C6 C5 72.7(18) . . . . ?
Co1 N1 C6 C5 -36.7(18) . . . . ?
C9 N1 C7 C8 79.2(17) . . . . ?
C6 N1 C7 C8 -157.4(14) . . . . ?
Co1 N1 C7 C8 -39.4(15) . . . . ?
C11 N2 C8 C7 -80.7(18) . . . . ?
C12 N2 C8 C7 159.2(15) . . . . ?
Co1 N2 C8 C7 40.2(16) . . . . ?
N1 C7 C8 N2 0(2) . . . . ?
C6 N1 C9 C10 -164.6(15) . . . . ?
C7 N1 C9 C10 -44(2) . . . . ?
Co1 N1 C9 C10 65.7(17) . . . . ?
N1 C9 C10 C11 -47(2) . . . . ?
C12 N2 C11 C10 162.3(14) . . . . ?
C8 N2 C11 C10 41.5(19) . . . . ?
Co1 N2 C11 C10 -70.7(16) . . . . ?
C9 C10 C11 N2 48.6(19) . . . . ?
C11 N2 C12 C13 167.8(13) . . . . ?
C8 N2 C12 C13 -70.6(17) . . . . ?
Co1 N2 C12 C13 40.1(16) . . . . ?
N2 C12 C13 S2 -52.2(16) . . . . ?
Co1 S2 C13 C12 37.8(12) . . . . ?
W1 S2 C13 C12 129.4(10) . . . . ?
